data_4133245
loop_
_publ_author_name
'R\"osel, S\"oren'
'Becker, Jonathan'
'Allen, Wesley D.'
'Schreiner, Peter R.'

_publ_section_title
;
 Probing the Delicate Balance between Pauli Repulsion and London
 Dispersion with Triphenylmethyl Derivatives.
;
_journal_issue 43
_journal_name_full 'Journal of the American Chemical Society'
_journal_page_first 14421
_journal_page_last 14432
_journal_paper_doi 10.1021/jacs.8b09145
_journal_volume 140
_journal_year 2018
_chemical_formula_moiety 'C74 H102 O2'
_chemical_formula_sum 'C74 H102 O2'
_chemical_formula_weight 1023.55
_space_group_crystal_system monoclinic
_space_group_IT_number 15
_space_group_name_Hall '-C 2yc'
_space_group_name_H-M_alt 'C 1 2/c 1'
_atom_sites_solution_hydrogens geom
_atom_sites_solution_primary direct
_audit_creation_date 2014-06-27
_audit_creation_method
;
  Olex2 1.2-ac2
  (compiled 2012.03.27 svn.r2268, GUI svn.r4156)
;
_cell_angle_alpha 90
_cell_angle_beta 97.976(3)
_cell_angle_gamma 90
_cell_formula_units_Z 4
_cell_length_a 23.5536(10)
_cell_length_b 13.4374(5)
_cell_length_c 21.2696(8)
_cell_measurement_reflns_used 2660
_cell_measurement_temperature 173.00(10)
_cell_measurement_theta_max 58.4510
_cell_measurement_theta_min 4.4660
_cell_volume 6666.7(5)
_computing_cell_refinement
;
CrysAlisPro, Agilent Technologies,
Version 1.171.37.33 (release 27-03-2014 CrysAlis171 .NET)
(compiled Mar 27 2014,17:12:48)
;
_computing_data_collection
;
CrysAlisPro, Agilent Technologies,
Version 1.171.37.33 (release 27-03-2014 CrysAlis171 .NET)
(compiled Mar 27 2014,17:12:48)
;
_computing_data_reduction
;
CrysAlisPro, Agilent Technologies,
Version 1.171.37.33 (release 27-03-2014 CrysAlis171 .NET)
(compiled Mar 27 2014,17:12:48)
;
_computing_molecular_graphics
;
O. V. Dolomanov, L. J. Bourhis, R. J. Gildea, J. A. K. Howard and H. Puschmann,
OLEX2: a complete structure solution, refinement and analysis program.
J. Appl. Cryst. (2009). 42, 339-341.
;
_computing_publication_material
;
O. V. Dolomanov, L. J. Bourhis, R. J. Gildea, J. A. K. Howard and H. Puschmann,
OLEX2: a complete structure solution, refinement and analysis program.
J. Appl. Cryst. (2009). 42, 339-341.
;
_computing_structure_refinement
;
SHELXL, G.M. Sheldrick, Acta Cryst.
(2008). A64, 112-122
;
_computing_structure_solution
;
SHELXS, G.M. Sheldrick, Acta Cryst.
(2008). A64, 112-122
;
_diffrn_ambient_environment N~2~
_diffrn_ambient_temperature 173.00(10)
_diffrn_detector 'CCD plate'
_diffrn_detector_area_resol_mean 10.6144
_diffrn_detector_type Atlas
_diffrn_measured_fraction_theta_full 0.9419
_diffrn_measured_fraction_theta_max 0.9614
_diffrn_measurement_details
;
#__ type_ start__ end____ width___ exp.time_
  1 omega  -24.00   69.00   1.0000    7.8500
omega____ theta____ kappa____ phi______ frames
    -        0.0000   38.0000 -120.0000 93

#__ type_ start__ end____ width___ exp.time_
  2 omega   53.00  143.00   1.0000   31.4050
omega____ theta____ kappa____ phi______ frames
    -       82.2806   61.0000   30.0000 90

#__ type_ start__ end____ width___ exp.time_
  3 omega   99.00  155.00   1.0000   31.4050
omega____ theta____ kappa____ phi______ frames
    -       82.2806  125.0000   30.0000 56

#__ type_ start__ end____ width___ exp.time_
  4 omega  101.00  155.00   1.0000   31.4050
omega____ theta____ kappa____ phi______ frames
    -       82.2806  125.0000   90.0000 54

#__ type_ start__ end____ width___ exp.time_
  5 omega   34.00  159.00   1.0000   31.4050
omega____ theta____ kappa____ phi______ frames
    -       82.2806   15.0000 -180.0000 125
;
_diffrn_measurement_device 'four-circle diffractometer'
_diffrn_measurement_device_type 'SuperNova, Dual, Cu at zero, Atlas'
_diffrn_measurement_method '\w scans'
_diffrn_orient_matrix_UB_11 -0.0241590000
_diffrn_orient_matrix_UB_12 -0.0917339000
_diffrn_orient_matrix_UB_13 -0.0381425000
_diffrn_orient_matrix_UB_21 -0.0610592000
_diffrn_orient_matrix_UB_22 0.0425088000
_diffrn_orient_matrix_UB_23 -0.0031041000
_diffrn_orient_matrix_UB_31 0.0070138000
_diffrn_orient_matrix_UB_32 0.0541151000
_diffrn_orient_matrix_UB_33 -0.0623241000
_diffrn_radiation_monochromator mirror
_diffrn_radiation_probe x-ray
_diffrn_radiation_type 'Cu K\a'
_diffrn_radiation_wavelength 1.54184
_diffrn_reflns_av_R_equivalents 0.0252
_diffrn_reflns_av_unetI/netI 0.0276
_diffrn_reflns_Laue_measured_fraction_full 0.824
_diffrn_reflns_Laue_measured_fraction_max 0.964
_diffrn_reflns_limit_h_max 26
_diffrn_reflns_limit_h_min -16
_diffrn_reflns_limit_k_max 9
_diffrn_reflns_limit_k_min -14
_diffrn_reflns_limit_l_max 23
_diffrn_reflns_limit_l_min -23
_diffrn_reflns_number 8263
_diffrn_reflns_point_group_measured_fraction_full 0.824
_diffrn_reflns_point_group_measured_fraction_max 0.964
_diffrn_reflns_theta_full 67.684
_diffrn_reflns_theta_max 61.314
_diffrn_reflns_theta_min 3.790
_diffrn_source 'sealed X-ray tube'
_diffrn_source_type 'SuperNova (Cu) X-ray Source'
_exptl_absorpt_coefficient_mu 0.440
_exptl_absorpt_correction_T_max 0.998
_exptl_absorpt_correction_T_min 0.984
_exptl_absorpt_correction_type analytical
_exptl_absorpt_process_details
;
CrysAlisPro, Agilent Technologies,
Version 1.171.37.33 (release 27-03-2014 CrysAlis171 .NET)
(compiled Mar 27 2014,17:12:48)
Analytical numeric absorption correction using a multifaceted crystal
			model based on expressions derived by R.C. Clark & J.S. Reid.
(Clark, R. C. & Reid, J. S. (1995). Acta Cryst. A51, 887-897)
Empirical absorption correction using spherical harmonics,
 implemented in SCALE3 ABSPACK scaling algorithm.
;
_exptl_crystal_colour 'clear light colourless'
_exptl_crystal_colour_lustre clear
_exptl_crystal_colour_modifier light
_exptl_crystal_colour_primary colourless
_exptl_crystal_density_diffrn 1.020
_exptl_crystal_description block
_exptl_crystal_F_000 2248
_exptl_crystal_recrystallization_method 'crystallized from Cyclohexane'
_exptl_crystal_size_max 0.2136
_exptl_crystal_size_mid 0.1122
_exptl_crystal_size_min 0.0205
_refine_diff_density_max 0.380
_refine_diff_density_min -0.165
_refine_diff_density_rms 0.038
_refine_ls_extinction_method none
_refine_ls_goodness_of_fit_ref 1.068
_refine_ls_hydrogen_treatment constr
_refine_ls_matrix_type full
_refine_ls_number_parameters 396
_refine_ls_number_reflns 4971
_refine_ls_number_restraints 20
_refine_ls_restrained_S_all 1.077
_refine_ls_R_factor_all 0.1109
_refine_ls_R_factor_gt 0.0813
_refine_ls_shift/su_max 0.000
_refine_ls_shift/su_mean 0.000
_refine_ls_structure_factor_coef Fsqd
_refine_ls_weighting_details 'w=1/[\s^2^(Fo^2^)+(0.1333P)^2^+4.9122P] where P=(Fo^2^+2Fc^2^)/3'
_refine_ls_weighting_scheme calc
_refine_ls_wR_factor_gt 0.2304
_refine_ls_wR_factor_ref 0.2667
_reflns_Friedel_coverage 0.000
_reflns_number_gt 3343
_reflns_number_total 4971
_reflns_threshold_expression 'I > 2\s(I)'
_cod_data_source_file PRS_SR01.cif
_cod_data_source_block prs_sr01
_cod_original_cell_volume 6666.7(4)
_cod_database_code 4133245
_chemical_oxdiff_formula 'C74 H96'
_chemical_oxdiff_usercomment 'S. Roesel, AK PRS'
_reflns_odcompleteness_completeness 94.19
_reflns_odcompleteness_iscentric 1
_reflns_odcompleteness_theta 61.93
_olex2_exptl_crystal_mounting_method 'mounted on a loop'
_olex2_submission_original_sample_id 'SRSO22.2 A'
_olex2_submission_special_instructions 'No special instructions were received'
_shelx_space_group_comment
;
The symmetry employed for this shelxl refinement is uniquely defined
by the following loop, which should always be used as a source of
symmetry information in preference to the above space-group names.
They are only intended as comments.
;
_shelxl_version_number 2014-3

loop_
_space_group_symop_operation_xyz
'x, y, z'
'-x, y, -z+1/2'
'x+1/2, y+1/2, z'
'-x+1/2, y+1/2, -z+1/2'
'-x, -y, -z'
'x, -y, z-1/2'
'-x+1/2, -y+1/2, -z'
'x+1/2, -y+1/2, z-1/2'

loop_
_atom_site_label
_atom_site_type_symbol
_atom_site_fract_x
_atom_site_fract_y
_atom_site_fract_z
_atom_site_U_iso_or_equiv
_atom_site_adp_type
_atom_site_occupancy
_atom_site_site_symmetry_order
_atom_site_calc_flag
_atom_site_refinement_flags_posn
_atom_site_refinement_flags_adp
_atom_site_refinement_flags_occupancy
_atom_site_disorder_assembly
_atom_site_disorder_group
C1 C 0.23494(11) 0.8542(2) 0.05008(13) 0.0595(7) Uani 1 1 d . . . . .
C11 C 0.29265(12) 0.9087(2) 0.05563(15) 0.0649(8) Uani 1 1 d . . . . .
C12 C 0.32057(14) 0.9417(2) 0.11308(16) 0.0788(9) Uani 1 1 d . . . . .
H12 H 0.3036 0.9318 0.1495 0.095 Uiso 1 1 calc R U . . .
C13 C 0.37330(17) 0.9894(3) 0.1182(2) 0.1014(12) Uani 1 1 d D . . . .
C14 C 0.39748(16) 1.0033(3) 0.0635(2) 0.1002(13) Uani 1 1 d . . . . .
H14 H 0.4332 1.0339 0.0663 0.120 Uiso 1 1 calc R U . . .
C15 C 0.37071(15) 0.9734(3) 0.0042(2) 0.0866(11) Uani 1 1 d . . . . .
C16 C 0.31748(14) 0.9281(2) 0.00097(16) 0.0756(9) Uani 1 1 d . . . . .
H16 H 0.2979 0.9102 -0.0384 0.091 Uiso 1 1 calc R U . . .
C17 C 0.3954(4) 1.0310(6) 0.1871(4) 0.106(3) Uani 0.681(18) 1 d D . P A 1
H17 H 0.3611 1.0548 0.2038 0.127 Uiso 0.681(18) 1 calc R U P A 1
C17A C 0.4217(7) 1.0092(8) 0.1707(6) 0.084(5) Uani 0.319(18) 1 d D . P A 2
H17A H 0.4563 0.9854 0.1547 0.101 Uiso 0.319(18) 1 calc R U P A 2
C18 C 0.4163(3) 0.9475(6) 0.2271(2) 0.158(2) Uani 1 1 d D . . . .
H18A H 0.3875 0.8965 0.2240 0.237 Uiso 0.681(18) 1 calc R U P A 1
H18B H 0.4505 0.9215 0.2133 0.237 Uiso 0.681(18) 1 calc R U P A 1
H18C H 0.4247 0.9693 0.2703 0.237 Uiso 0.681(18) 1 calc R U P A 1
H18D H 0.4476 0.9616 0.2598 0.237 Uiso 0.319(18) 1 calc R U P A 2
H18E H 0.3807 0.9624 0.2423 0.237 Uiso 0.319(18) 1 calc R U P A 2
H18F H 0.4170 0.8784 0.2158 0.237 Uiso 0.319(18) 1 calc R U P A 2
C19 C 0.4315(2) 1.1189(4) 0.1836(3) 0.142(2) Uani 1 1 d D . . . .
H19A H 0.4114 1.1668 0.1553 0.212 Uiso 0.681(18) 1 calc R U P A 1
H19B H 0.4406 1.1477 0.2250 0.212 Uiso 0.681(18) 1 calc R U P A 1
H19C H 0.4663 1.0999 0.1680 0.212 Uiso 0.681(18) 1 calc R U P A 1
H19D H 0.4345 1.1528 0.1444 0.212 Uiso 0.319(18) 1 calc R U P A 2
H19E H 0.4000 1.1458 0.2022 0.212 Uiso 0.319(18) 1 calc R U P A 2
H19F H 0.4664 1.1278 0.2122 0.212 Uiso 0.319(18) 1 calc R U P A 2
C20 C 0.3970(2) 0.9900(3) -0.0564(3) 0.1209(16) Uani 1 1 d D . . . .
H20 H 0.4339 1.0223 -0.0423 0.145 Uiso 0.669(10) 1 calc R U P B 1
H20A H 0.3623 1.0074 -0.0852 0.145 Uiso 0.331(10) 1 calc R U P B 2
C21 C 0.3654(4) 1.0610(6) -0.0964(3) 0.136(4) Uani 0.669(10) 1 d D . P B 1
H21A H 0.3295 1.0325 -0.1146 0.204 Uiso 0.669(10) 1 calc R U P B 1
H21B H 0.3869 1.0797 -0.1298 0.204 Uiso 0.669(10) 1 calc R U P B 1
H21C H 0.3585 1.1188 -0.0720 0.204 Uiso 0.669(10) 1 calc R U P B 1
C21A C 0.4335(6) 1.0668(9) -0.0714(7) 0.114(6) Uani 0.331(10) 1 d D . P B 2
H21D H 0.4226 1.1282 -0.0534 0.171 Uiso 0.331(10) 1 calc R U P B 2
H21E H 0.4304 1.0735 -0.1167 0.171 Uiso 0.331(10) 1 calc R U P B 2
H21F H 0.4724 1.0510 -0.0545 0.171 Uiso 0.331(10) 1 calc R U P B 2
C22 C 0.4121(3) 0.8955(3) -0.0863(3) 0.144(2) Uani 1 1 d D . . . .
H22A H 0.4398 0.8598 -0.0574 0.216 Uiso 1 1 calc R U . . .
H22B H 0.4280 0.9101 -0.1245 0.216 Uiso 1 1 calc R U . . .
H22C H 0.3783 0.8555 -0.0965 0.216 Uiso 1 1 calc R U . . .
C31 C 0.21402(12) 0.8341(2) 0.11420(13) 0.0634(8) Uani 1 1 d . . . . .
C32 C 0.16387(13) 0.8756(3) 0.12968(15) 0.0722(9) Uani 1 1 d . . . . .
H32 H 0.1436 0.9207 0.1020 0.087 Uiso 1 1 calc R U . . .
C33 C 0.14344(15) 0.8506(3) 0.18595(17) 0.0865(11) Uani 1 1 d . . . . .
C34 C 0.17370(17) 0.7846(3) 0.22675(17) 0.0921(11) Uani 1 1 d . . . . .
H34 H 0.1601 0.7683 0.2645 0.111 Uiso 1 1 calc R U . . .
C35 C 0.22369(16) 0.7417(3) 0.21333(15) 0.0820(10) Uani 1 1 d . . . . .
C36 C 0.24380(13) 0.7674(2) 0.15656(14) 0.0696(8) Uani 1 1 d . . . . .
H36 H 0.2777 0.7394 0.1470 0.084 Uiso 1 1 calc R U . . .
C37 C 0.08639(17) 0.8920(4) 0.1999(2) 0.1186(16) Uani 1 1 d . . . . .
H37 H 0.0850 0.8611 0.2414 0.142 Uiso 0.73(3) 1 calc R U P C 1
H37A H 0.0863 0.9513 0.1731 0.142 Uiso 0.27(3) 1 calc R U P C 2
C38 C 0.03734(17) 0.8449(4) 0.1645(2) 0.1145(14) Uani 1 1 d . . . . .
H38A H 0.0355 0.8618 0.1204 0.172 Uiso 1 1 calc R U . . .
H38B H 0.0032 0.8674 0.1800 0.172 Uiso 1 1 calc R U . . .
H38C H 0.0406 0.7740 0.1694 0.172 Uiso 1 1 calc R U . . .
C39 C 0.0871(4) 0.9879(11) 0.2171(16) 0.177(11) Uani 0.73(3) 1 d . . P C 1
H39A H 0.1169 0.9983 0.2522 0.265 Uiso 0.73(3) 1 calc R U P C 1
H39B H 0.0507 1.0054 0.2296 0.265 Uiso 0.73(3) 1 calc R U P C 1
H39C H 0.0942 1.0287 0.1820 0.265 Uiso 0.73(3) 1 calc R U P C 1
C39A C 0.0857(10) 0.945(4) 0.2604(13) 0.124(11) Uani 0.27(3) 1 d . . P C 2
H39D H 0.0872 0.8978 0.2944 0.186 Uiso 0.27(3) 1 calc R U P C 2
H39E H 0.0511 0.9836 0.2583 0.186 Uiso 0.27(3) 1 calc R U P C 2
H39F H 0.1183 0.9886 0.2678 0.186 Uiso 0.27(3) 1 calc R U P C 2
C40 C 0.25528(19) 0.6674(4) 0.25897(19) 0.1056(13) Uani 1 1 d . . . . .
H40 H 0.2321 0.6610 0.2936 0.127 Uiso 1 1 calc R U . . .
C41 C 0.3111(2) 0.7097(5) 0.2887(2) 0.1379(19) Uani 1 1 d . . . . .
H41A H 0.3352 0.7215 0.2566 0.207 Uiso 1 1 calc R U . . .
H41B H 0.3297 0.6636 0.3194 0.207 Uiso 1 1 calc R U . . .
H41C H 0.3045 0.7714 0.3093 0.207 Uiso 1 1 calc R U . . .
C42 C 0.2560(2) 0.5653(4) 0.2302(2) 0.1210(15) Uani 1 1 d . . . . .
H42A H 0.2175 0.5453 0.2145 0.181 Uiso 1 1 calc R U . . .
H42B H 0.2725 0.5189 0.2619 0.181 Uiso 1 1 calc R U . . .
H42C H 0.2785 0.5665 0.1958 0.181 Uiso 1 1 calc R U . . .
C51 C 0.18884(13) 0.9033(3) 0.00351(14) 0.0695(8) Uani 1 1 d . . . . .
C52 C 0.18923(16) 1.0040(3) -0.00626(19) 0.0933(11) Uani 1 1 d . . . . .
H52 H 0.2191 1.0424 0.0142 0.112 Uiso 1 1 calc R U . . .
C53 C 0.1447(2) 1.0494(4) -0.0470(3) 0.1330(19) Uani 1 1 d . . . . .
C54 C 0.1005(2) 0.9899(6) -0.0752(3) 0.153(3) Uani 1 1 d . . . . .
H54 H 0.0705 1.0192 -0.1020 0.183 Uiso 1 1 calc R U . . .
C55 C 0.09917(17) 0.8897(5) -0.0651(2) 0.1174(16) Uani 1 1 d D . . . .
C56 C 0.14368(13) 0.8466(3) -0.02681(15) 0.0826(10) Uani 1 1 d . . . . .
H56 H 0.1439 0.7780 -0.0208 0.099 Uiso 1 1 calc R U . . .
C57 C 0.1476(3) 1.1613(6) -0.0582(5) 0.206(4) Uani 1 1 d D . . . .
H57 H 0.1131 1.1809 -0.0866 0.248 Uiso 0.695(15) 1 calc R U P D 1
H57A H 0.1238 1.1557 -0.0996 0.248 Uiso 0.305(15) 1 calc R U P D 2
C58 C 0.1985(3) 1.1922(5) -0.0879(3) 0.181(3) Uani 1 1 d D . . . .
H58A H 0.2325 1.1843 -0.0579 0.271 Uiso 1 1 calc R U . . .
H58B H 0.1945 1.2606 -0.1006 0.271 Uiso 1 1 calc R U . . .
H58C H 0.2012 1.1514 -0.1245 0.271 Uiso 1 1 calc R U . . .
C59 C 0.1495(7) 1.2191(9) 0.0008(7) 0.225(8) Uani 0.695(15) 1 d D . P D 1
H59A H 0.1179 1.2002 0.0223 0.338 Uiso 0.695(15) 1 calc R U P D 1
H59B H 0.1470 1.2887 -0.0091 0.338 Uiso 0.695(15) 1 calc R U P D 1
H59C H 0.1849 1.2059 0.0277 0.338 Uiso 0.695(15) 1 calc R U P D 1
C59A C 0.0999(16) 1.209(2) -0.029(2) 0.225(8) Uani 0.305(15) 1 d D . P D 2
H59D H 0.0669 1.1665 -0.0352 0.338 Uiso 0.305(15) 1 calc R U P D 2
H59E H 0.0905 1.2718 -0.0498 0.338 Uiso 0.305(15) 1 calc R U P D 2
H59F H 0.1118 1.2195 0.0151 0.338 Uiso 0.305(15) 1 calc R U P D 2
C60 C 0.0525(4) 0.8118(10) -0.0941(5) 0.139(4) Uani 0.601(9) 1 d D . P E 1
H60 H 0.0647 0.7443 -0.0811 0.167 Uiso 0.601(9) 1 calc R U P E 1
C60A C 0.0429(6) 0.8537(15) -0.1035(8) 0.139(4) Uani 0.399(9) 1 d D . P E 2
H60A H 0.0185 0.9054 -0.1256 0.167 Uiso 0.399(9) 1 calc R U P E 2
C61 C 0.0367(5) 0.8161(10) -0.1651(5) 0.156(3) Uani 0.601(9) 1 d D . P E 1
H61A H 0.0221 0.8810 -0.1772 0.234 Uiso 0.601(9) 1 calc R U P E 1
H61B H 0.0079 0.7670 -0.1783 0.234 Uiso 0.601(9) 1 calc R U P E 1
H61C H 0.0701 0.8029 -0.1850 0.234 Uiso 0.601(9) 1 calc R U P E 1
C61A C 0.0671(8) 0.7791(14) -0.1449(11) 0.156(3) Uani 0.399(9) 1 d D . P E 2
H61D H 0.0924 0.8121 -0.1699 0.234 Uiso 0.399(9) 1 calc R U P E 2
H61E H 0.0365 0.7482 -0.1724 0.234 Uiso 0.399(9) 1 calc R U P E 2
H61F H 0.0881 0.7294 -0.1188 0.234 Uiso 0.399(9) 1 calc R U P E 2
C62 C 0.0009(5) 0.8443(11) -0.0592(6) 0.156(3) Uani 0.601(9) 1 d D . P E 1
H62A H 0.0042 0.8124 -0.0184 0.234 Uiso 0.601(9) 1 calc R U P E 1
H62B H -0.0345 0.8252 -0.0841 0.234 Uiso 0.601(9) 1 calc R U P E 1
H62C H 0.0016 0.9152 -0.0535 0.234 Uiso 0.601(9) 1 calc R U P E 1
C62A C 0.0130(8) 0.7801(14) -0.0630(10) 0.156(3) Uani 0.399(9) 1 d D . P E 2
H62D H 0.0355 0.7205 -0.0562 0.234 Uiso 0.399(9) 1 calc R U P E 2
H62E H -0.0243 0.7639 -0.0848 0.234 Uiso 0.399(9) 1 calc R U P E 2
H62F H 0.0093 0.8100 -0.0228 0.234 Uiso 0.399(9) 1 calc R U P E 2
O1 O 0.24205(8) 0.75031(14) 0.03245(9) 0.0648(6) Uani 1 1 d . . . . .

loop_
_atom_site_aniso_label
_atom_site_aniso_U_11
_atom_site_aniso_U_22
_atom_site_aniso_U_33
_atom_site_aniso_U_23
_atom_site_aniso_U_13
_atom_site_aniso_U_12
C1 0.0579(16) 0.0592(17) 0.0607(16) -0.0117(13) 0.0058(13) -0.0025(13)
C11 0.0574(16) 0.0580(17) 0.0788(19) -0.0146(14) 0.0081(14) -0.0036(13)
C12 0.075(2) 0.080(2) 0.079(2) -0.0168(17) 0.0001(16) -0.0138(16)
C13 0.086(3) 0.102(3) 0.112(3) -0.011(2) -0.004(2) -0.032(2)
C14 0.070(2) 0.083(3) 0.145(4) -0.014(2) 0.005(2) -0.0214(18)
C15 0.074(2) 0.066(2) 0.126(3) -0.0134(19) 0.037(2) -0.0090(16)
C16 0.073(2) 0.072(2) 0.085(2) -0.0175(16) 0.0233(17) -0.0103(16)
C17 0.055(4) 0.135(6) 0.128(6) -0.050(5) 0.016(4) -0.029(4)
C17A 0.034(7) 0.119(10) 0.098(9) -0.040(7) 0.003(6) -0.008(6)
C18 0.173(5) 0.202(7) 0.090(3) -0.024(4) -0.013(3) -0.052(5)
C19 0.121(4) 0.123(4) 0.176(5) -0.070(4) 0.006(3) -0.019(3)
C20 0.121(3) 0.087(3) 0.171(4) -0.007(3) 0.079(3) -0.017(3)
C21 0.168(8) 0.137(7) 0.116(5) 0.032(5) 0.062(5) 0.024(6)
C21A 0.100(10) 0.096(9) 0.156(13) -0.019(8) 0.053(9) -0.028(7)
C22 0.178(5) 0.095(3) 0.184(5) -0.017(3) 0.115(4) -0.004(3)
C31 0.0579(16) 0.0689(18) 0.0626(17) -0.0126(14) 0.0048(13) -0.0037(14)
C32 0.0628(18) 0.085(2) 0.0695(19) -0.0179(16) 0.0103(15) 0.0010(15)
C33 0.075(2) 0.112(3) 0.076(2) -0.030(2) 0.0213(18) -0.007(2)
C34 0.093(3) 0.120(3) 0.066(2) -0.017(2) 0.0217(19) -0.009(2)
C35 0.092(2) 0.093(2) 0.0595(19) -0.0054(17) 0.0046(17) -0.0078(19)
C36 0.0652(18) 0.081(2) 0.0613(18) -0.0087(15) 0.0039(14) 0.0016(15)
C37 0.077(3) 0.174(5) 0.111(3) -0.054(3) 0.034(2) 0.000(3)
C38 0.072(2) 0.119(3) 0.150(4) -0.016(3) 0.005(2) 0.007(2)
C39 0.088(5) 0.122(8) 0.33(3) -0.098(12) 0.057(9) 0.005(5)
C39A 0.101(12) 0.19(3) 0.092(15) -0.065(14) 0.047(10) -0.028(15)
C40 0.110(3) 0.129(4) 0.074(2) -0.001(2) -0.002(2) 0.000(3)
C41 0.113(4) 0.174(5) 0.118(4) 0.030(3) -0.014(3) -0.001(3)
C42 0.113(3) 0.127(4) 0.120(3) 0.015(3) 0.009(3) 0.009(3)
C51 0.0610(18) 0.081(2) 0.0659(18) 0.0033(15) 0.0079(14) 0.0015(15)
C52 0.078(2) 0.091(3) 0.111(3) 0.028(2) 0.014(2) 0.0078(19)
C53 0.101(3) 0.134(4) 0.165(5) 0.078(4) 0.020(3) 0.028(3)
C54 0.074(3) 0.229(7) 0.149(5) 0.093(5) -0.006(3) 0.018(4)
C55 0.071(2) 0.182(5) 0.094(3) 0.032(3) -0.007(2) 0.003(3)
C56 0.0606(19) 0.116(3) 0.0684(19) 0.0042(19) -0.0005(15) -0.0031(18)
C57 0.144(5) 0.167(7) 0.311(11) 0.148(8) 0.041(6) 0.044(5)
C58 0.205(7) 0.166(6) 0.169(6) 0.088(5) 0.013(5) -0.026(5)
C59 0.240(16) 0.117(6) 0.36(2) 0.046(9) 0.170(17) 0.062(11)
C59A 0.240(16) 0.117(6) 0.36(2) 0.046(9) 0.170(17) 0.062(11)
C60 0.051(4) 0.246(13) 0.106(5) 0.048(7) -0.038(3) 0.003(6)
C60A 0.051(4) 0.246(13) 0.106(5) 0.048(7) -0.038(3) 0.003(6)
C61 0.119(5) 0.170(8) 0.180(6) -0.039(6) 0.024(4) -0.041(6)
C61A 0.119(5) 0.170(8) 0.180(6) -0.039(6) 0.024(4) -0.041(6)
C62 0.119(5) 0.170(8) 0.180(6) -0.039(6) 0.024(4) -0.041(6)
C62A 0.119(5) 0.170(8) 0.180(6) -0.039(6) 0.024(4) -0.041(6)
O1 0.0702(12) 0.0698(13) 0.0549(11) -0.0101(9) 0.0110(9) -0.0068(9)

loop_
_atom_type_symbol
_atom_type_description
_atom_type_scat_dispersion_real
_atom_type_scat_dispersion_imag
_atom_type_scat_source
C C 0.0181 0.0091 'International Tables Vol C Tables 4.2.6.8 and 6.1.1.4'
H H 0.0000 0.0000 'International Tables Vol C Tables 4.2.6.8 and 6.1.1.4'
O O 0.0492 0.0322 'International Tables Vol C Tables 4.2.6.8 and 6.1.1.4'

loop_
_exptl_crystal_face_index_h
_exptl_crystal_face_index_k
_exptl_crystal_face_index_l
_exptl_crystal_face_perp_dist
_exptl_oxdiff_crystal_face_indexfrac_h
_exptl_oxdiff_crystal_face_indexfrac_k
_exptl_oxdiff_crystal_face_indexfrac_l
_exptl_oxdiff_crystal_face_x
_exptl_oxdiff_crystal_face_y
_exptl_oxdiff_crystal_face_z
0 9 -1 0.0832 0.1171 8.7039 -0.8342 -0.7695 0.3654 0.5238
-4 0 14 0.0529 -4.0399 0.1657 13.6941 -0.4399 0.2112 -0.8728
0 -9 0 0.1277 0.0893 -8.7195 0.1349 0.7926 -0.3765 -0.4796
4 0 -14 0.0588 4.0402 -0.2260 -13.6920 0.4454 -0.2138 0.8694
15 0 2 0.0033 14.7226 0.0440 1.8417 -0.4300 -0.9028 -0.0091
-8 -4 11 0.0959 -7.7335 -3.9373 11.0210 0.1277 0.2706 -0.9542
-15 0 -2 0.0164 -15.0097 -0.0085 -1.9987 0.4396 0.9223 0.0188
15 0 2 0.0164 15.0097 0.0085 1.9987 -0.4396 -0.9223 -0.0188

loop_
_geom_angle_atom_site_label_1
_geom_angle_atom_site_label_2
_geom_angle_atom_site_label_3
_geom_angle
_geom_angle_site_symmetry_3
C11 C1 C31 113.9(2) .
C51 C1 C11 112.9(2) .
C51 C1 C31 111.6(2) .
O1 C1 C11 110.1(2) .
O1 C1 C31 97.0(2) .
O1 C1 C51 110.2(2) .
C12 C11 C1 122.0(3) .
C12 C11 C16 118.3(3) .
C16 C11 C1 119.6(3) .
C11 C12 C13 122.0(4) .
C12 C13 C17 114.2(5) .
C12 C13 C17A 135.8(7) .
C14 C13 C12 117.8(3) .
C14 C13 C17 127.7(4) .
C14 C13 C17A 104.1(7) .
C13 C14 C15 122.6(3) .
C14 C15 C20 122.7(4) .
C16 C15 C14 117.8(3) .
C16 C15 C20 119.5(4) .
C15 C16 C11 121.3(3) .
C18 C17 C13 108.0(6) .
C18 C17 C19 120.1(6) .
C19 C17 C13 110.8(6) .
C13 C17A C19 112.9(8) .
C18 C17A C13 111.2(8) .
C18 C17A C19 115.4(10) .
C21 C20 C15 111.5(4) .
C21 C20 C22 117.0(6) .
C21A C20 C15 129.3(7) .
C21A C20 C22 109.8(6) .
C22 C20 C15 112.9(4) .
C32 C31 C1 121.9(3) .
C32 C31 C36 118.4(3) .
C36 C31 C1 119.5(3) .
C31 C32 C33 121.0(3) .
C32 C33 C37 120.0(4) .
C34 C33 C32 119.3(3) .
C34 C33 C37 120.6(4) .
C33 C34 C35 121.6(3) .
C34 C35 C36 118.5(3) .
C34 C35 C40 120.1(3) .
C36 C35 C40 121.4(3) .
C31 C36 C35 121.1(3) .
C38 C37 C33 113.9(4) .
C38 C37 C39A 124.5(11) .
C39 C37 C33 115.3(6) .
C39 C37 C38 123.1(8) .
C39A C37 C33 117.7(11) .
C41 C40 C35 110.3(4) .
C41 C40 C42 117.5(4) .
C42 C40 C35 111.9(3) .
C52 C51 C1 120.7(3) .
C52 C51 C56 119.4(3) .
C56 C51 C1 119.8(3) .
C51 C52 C53 120.2(4) .
C52 C53 C57 118.6(6) .
C54 C53 C52 118.0(5) .
C54 C53 C57 123.4(5) .
C55 C54 C53 122.3(4) .
C54 C55 C60 128.4(6) .
C54 C55 C60A 105.3(8) .
C56 C55 C54 118.7(5) .
C56 C55 C60 112.8(6) .
C56 C55 C60A 136.0(9) .
C55 C56 C51 121.3(4) .
C58 C57 C53 113.4(6) .
C58 C57 C59A 138.4(14) .
C59 C57 C53 112.7(8) .
C59 C57 C58 106.5(9) .
C59A C57 C53 107.9(12) .
C61 C60 C55 115.3(9) .
C61 C60 C62 111.4(10) .
C62 C60 C55 100.0(9) .
C55 C60A C62A 109.4(11) .
C61A C60A C55 98.7(12) .
C61A C60A C62A 98.0(16) .
C1 O1 O1 107.3(2) 7_565

loop_
_geom_bond_atom_site_label_1
_geom_bond_atom_site_label_2
_geom_bond_distance
_geom_bond_site_symmetry_2
C1 C11 1.534(4) .
C1 C31 1.537(4) .
C1 C51 1.515(4) .
C1 O1 1.461(3) .
C11 C12 1.378(4) .
C11 C16 1.396(4) .
C12 C13 1.388(5) .
C13 C14 1.378(6) .
C13 C17 1.588(8) .
C13 C17A 1.504(10) .
C14 C15 1.388(5) .
C15 C16 1.387(5) .
C15 C20 1.522(6) .
C17 C18 1.451(9) .
C17 C19 1.465(8) .
C17A C18 1.478(12) .
C17A C19 1.512(11) .
C20 C21 1.419(8) .
C20 C21A 1.408(10) .
C20 C22 1.486(6) .
C31 C32 1.386(4) .
C31 C36 1.390(4) .
C32 C33 1.392(5) .
C33 C34 1.370(5) .
C33 C37 1.521(5) .
C34 C35 1.376(5) .
C35 C36 1.400(5) .
C35 C40 1.514(5) .
C37 C38 1.436(5) .
C37 C39 1.339(10) .
C37 C39A 1.472(18) .
C40 C41 1.491(6) .
C40 C42 1.503(6) .
C51 C52 1.370(5) .
C51 C56 1.392(4) .
C52 C53 1.404(6) .
C53 C54 1.383(8) .
C53 C57 1.524(9) .
C54 C55 1.365(8) .
C55 C56 1.364(5) .
C55 C60 1.580(11) .
C55 C60A 1.534(13) .
C57 C58 1.490(8) .
C57 C59 1.470(12) .
C57 C59A 1.496(15) .
C60 C61 1.504(12) .
C60 C62 1.571(12) .
C60A C61A 1.498(15) .
C60A C62A 1.544(15) .
O1 O1 1.480(4) 7_565
